data_7248347
loop_
_publ_author_name
'Bracken, Matthew L.'
'Fernandes, Manuel A.'
'Mathura, Sadhna'

_publ_section_title
;
 Bilirubin and its crystal forms
;
_journal_issue 16
_journal_name_full CrystEngComm
_journal_page_first 2136
_journal_page_last 2142
_journal_paper_doi 10.1039/D4CE00123K
_journal_volume 26
_journal_year 2024
_chemical_formula_moiety '1(C33 H36 N4 O6), 0.25[]'
_chemical_formula_sum 'C33 H36 N4 O6'
_chemical_formula_weight 584.66
_space_group_crystal_system triclinic
_space_group_IT_number 2
_space_group_name_Hall '-P 1'
_space_group_name_H-M_alt 'P -1'
_atom_sites_solution_hydrogens geom
_atom_sites_solution_primary dual
_audit_creation_date 2024-02-06
_audit_creation_method
;
Olex2 1.5
(compiled 2023.08.24 svn.re1ec1418 for OlexSys, GUI svn.r6817)
;
_audit_update_record
;
2024-02-06 deposited with the CCDC.	2024-03-25 downloaded from the CCDC.
;
_cell_angle_alpha 98.973(3)
_cell_angle_beta 104.421(3)
_cell_angle_gamma 111.029(3)
_cell_formula_units_Z 4
_cell_length_a 11.8077(10)
_cell_length_b 15.0220(12)
_cell_length_c 19.3471(17)
_cell_measurement_reflns_used 7142
_cell_measurement_temperature 173.00
_cell_measurement_theta_max 18.42
_cell_measurement_theta_min 2.26
_cell_volume 2985.8(4)
_computing_cell_refinement 'SAINT V8.40B (?, 2016)'
_computing_data_reduction 'SAINT V8.40B (?, 2016)'
_computing_molecular_graphics 'Olex2 1.5 (Dolomanov et al., 2009)'
_computing_publication_material 'Olex2 1.5 (Dolomanov et al., 2009)'
_computing_structure_refinement 'SHELXL 2018/3 (Sheldrick, 2015)'
_computing_structure_solution 'SHELXT 2018/2 (Sheldrick, 2018)'
_diffrn_ambient_temperature 173.00
_diffrn_measured_fraction_theta_full 1.000
_diffrn_measured_fraction_theta_max 1.000
_diffrn_measurement_device_type 'Bruker APEX-II CCD'
_diffrn_measurement_method '\f and \w scans'
_diffrn_radiation_type MoK\a
_diffrn_radiation_wavelength 0.71073
_diffrn_reflns_av_R_equivalents 0.2197
_diffrn_reflns_av_unetI/netI 0.0903
_diffrn_reflns_Laue_measured_fraction_full 1.000
_diffrn_reflns_Laue_measured_fraction_max 1.000
_diffrn_reflns_limit_h_max 14
_diffrn_reflns_limit_h_min -14
_diffrn_reflns_limit_k_max 17
_diffrn_reflns_limit_k_min -17
_diffrn_reflns_limit_l_max 22
_diffrn_reflns_limit_l_min -22
_diffrn_reflns_number 161376
_diffrn_reflns_point_group_measured_fraction_full 1.000
_diffrn_reflns_point_group_measured_fraction_max 1.000
_diffrn_reflns_theta_full 24.998
_diffrn_reflns_theta_max 24.998
_diffrn_reflns_theta_min 1.621
_diffrn_source_current 1.4
_diffrn_source_power 0.07
_diffrn_source_voltage 50.0
_diffrn_standards_number 0
_exptl_absorpt_coefficient_mu 0.090
_exptl_absorpt_correction_T_max 0.7457
_exptl_absorpt_correction_T_min 0.6174
_exptl_absorpt_correction_type multi-scan
_exptl_absorpt_process_details
;
SADABS-2016/2 (Bruker,2016/2) was used for absorption correction.
wR2(int) was 0.1055 before and 0.0770 after correction.
The Ratio of minimum to maximum transmission is 0.8279.
The \l/2 correction factor is Not present.
;
_exptl_crystal_colour Orange
_exptl_crystal_density_diffrn 1.301
_exptl_crystal_description Block
_exptl_crystal_F_000 1240
_exptl_crystal_recrystallization_method 'Vapour diffusion of diethyl ether into pyridine'
_exptl_crystal_size_max 0.151
_exptl_crystal_size_mid 0.144
_exptl_crystal_size_min 0.054
_refine_diff_density_max 0.599
_refine_diff_density_min -0.576
_refine_diff_density_rms 0.176
_refine_ls_extinction_method none
_refine_ls_goodness_of_fit_ref 1.029
_refine_ls_hydrogen_treatment constr
_refine_ls_matrix_type full
_refine_ls_number_parameters 808
_refine_ls_number_reflns 10506
_refine_ls_number_restraints 213
_refine_ls_restrained_S_all 1.021
_refine_ls_R_factor_all 0.1867
_refine_ls_R_factor_gt 0.0948
_refine_ls_shift/su_max 0.002
_refine_ls_shift/su_mean 0.000
_refine_ls_structure_factor_coef Fsqd
_refine_ls_weighting_details 'w=1/[\s^2^(Fo^2^)+(0.1243P)^2^+3.8292P] where P=(Fo^2^+2Fc^2^)/3'
_refine_ls_weighting_scheme calc
_refine_ls_wR_factor_gt 0.2240
_refine_ls_wR_factor_ref 0.2974
_reflns_Friedel_coverage 0.000
_reflns_number_gt 4945
_reflns_number_total 10506
_reflns_threshold_expression 'I > 2\s(I)'
_cod_data_source_file d4ce00123k3.cif
_cod_data_source_block Form2_23mbb_sadnah16_ns16_bilpyether
_cod_depositor_comments 'Adding full bibliography for 7248346--7248347.cif.'
_cod_database_code 7248347
_shelx_shelxl_version_number 2018/3
_shelx_space_group_comment
;
The symmetry employed for this shelxl refinement is uniquely defined
by the following loop, which should always be used as a source of
symmetry information in preference to the above space-group names.
They are only intended as comments.
;
_shelx_estimated_absorpt_t_max 0.995
_shelx_estimated_absorpt_t_min 0.986
_olex2_refinement_description
;
1. Fixed Uiso
 At 1.2 times of:
  All C(H) groups, All C(H,H) groups, All N(H) groups
 At 1.5 times of:
  All C(H,H,H) groups, All O(H) groups
2. Restrained distances
 C65-C66 \\sim C64-C66B \\sim C35-C34 \\sim C40-C34B
 with sigma of 0.005
3. Uiso/Uaniso restraints and constraints
C39 \\sim C36 \\sim C37 \\sim C35 \\sim C34: within 2A with sigma of 0.04 and
sigma for terminal atoms of 0.08 within 2A
C38 \\sim C37 \\sim C36 \\sim C40 \\sim C34B: within 2A with sigma of 0.04 and
sigma for terminal atoms of 0.08 within 2A
C60 \\sim C61 \\sim C62 \\sim C64 \\sim C66B: within 2A with sigma of 0.04 and
sigma for terminal atoms of 0.08 within 2A
C61 \\sim C62 \\sim C63 \\sim C65 \\sim C66: within 2A with sigma of 0.04 and
sigma for terminal atoms of 0.08 within 2A
C5 \\sim C4 \\sim C3 \\sim C6: within 2A with sigma of 0.04 and sigma for
terminal atoms of 0.08 within 2A
4. Rigid body (RIGU) restrains
 C39, C36, C37, C35, C34
 with sigma for 1-2 distances of 0.004 and sigma for 1-3 distances of 0.004
 C38, C37, C36, C40, C34B
 with sigma for 1-2 distances of 0.004 and sigma for 1-3 distances of 0.004
 C60, C61, C62, C64, C66B
 with sigma for 1-2 distances of 0.004 and sigma for 1-3 distances of 0.004
 C61, C62, C63, C65, C66
 with sigma for 1-2 distances of 0.004 and sigma for 1-3 distances of 0.004
 C5, C4, C3, C6
 with sigma for 1-2 distances of 0.004 and sigma for 1-3 distances of 0.004
5. Others
 Sof(H35A)=Sof(H35B)=Sof(H35C)=Sof(H40)=Sof(H64)=Sof(H65A)=Sof(H65B)=Sof(H65C)=
 Sof(C34B)=Sof(H34C)=Sof(H34D)=Sof(C66B)=Sof(H66C)=Sof(H66D)=1-FVAR(1)
 Sof(H35)=Sof(H40A)=Sof(H40B)=Sof(H40C)=Sof(H64A)=Sof(H64B)=Sof(H64C)=Sof(H65)=
 Sof(C34)=Sof(H34A)=Sof(H34B)=Sof(C66)=Sof(H66A)=Sof(H66B)=FVAR(1)
6.a Secondary CH2 refined with riding coordinates:
 C14(H14A,H14B), C15(H15A,H15B), C17(H17A,H17B), C22(H22A,H22B), C23(H23A,
 H23B), C47(H47A,H47B), C48(H48A,H48B), C50(H50A,H50B), C55(H55A,H55B),
 C56(H56A,H56B)
6.b Aromatic/amide H refined with riding coordinates:
 N1(H1), N2(H2), N3(H3A), N4(H4), C2(H2A), C8(H8A), C26(H26), C31(H31), N5(H5),
  N6(H6), N7(H7), N8(H8), C35(H35), C40(H40), C41(H41), C59(H59), C64(H64),
 C65(H65)
6.c X=CH2 refined with riding coordinates:
 C1(H1A,H1B), C32(H32A,H32B), C34(H34A,H34B), C66(H66A,H66B), C34B(H34C,H34D),
 C66B(H66C,H66D)
6.d Idealised Me refined as rotating group:
 C7(H7A,H7B,H7C), C13(H13A,H13B,H13C), C25(H25A,H25B,H25C), C33(H33A,H33B,
 H33C), C35(H35A,H35B,H35C), C40(H40A,H40B,H40C), C46(H46A,H46B,H46C), C58(H58A,
 H58B,H58C), C64(H64A,H64B,H64C), C65(H65A,H65B,H65C)
6.e Idealised tetrahedral OH refined as rotating group:
 O3(H3), O6(H6A), O9(H9), O12(H12)
;
_smtbx_masks_void_probe_radius 1.2
_smtbx_masks_void_truncation_radius 1.2
_platon_squeeze_void_probe_radius 1.20
_olex2_submission_special_instructions 'No special instructions were received'

loop_
_space_group_symop_operation_xyz
'x, y, z'
'-x, -y, -z'

loop_
_atom_site_label
_atom_site_type_symbol
_atom_site_fract_x
_atom_site_fract_y
_atom_site_fract_z
_atom_site_U_iso_or_equiv
_atom_site_adp_type
_atom_site_occupancy
_atom_site_site_symmetry_order
_atom_site_calc_flag
_atom_site_refinement_flags_posn
_atom_site_refinement_flags_adp
_atom_site_refinement_flags_occupancy
_atom_site_disorder_assembly
_atom_site_disorder_group
O4 O 0.8657(5) 1.1015(3) 0.2052(3) 0.0852(13) Uani 1 1 d . . . . .
O5 O 0.2585(4) 0.4968(3) 0.1404(2) 0.0694(10) Uani 1 1 d . . . . .
O3 O 0.0795(4) 0.4260(3) 0.0424(2) 0.0768(11) Uani 1 1 d . . . . .
H3 H 0.119542 0.395311 0.027298 0.115 Uiso 1 1 calc R U . . .
O1 O 0.1831(5) 0.3263(3) -0.0229(3) 0.0879(13) Uani 1 1 d . . . . .
O2 O 0.7448(4) 0.9230(3) 0.2948(2) 0.0771(12) Uani 1 1 d . . . . .
O6 O 0.9419(4) 0.9983(4) 0.2891(4) 0.1108(17) Uani 1 1 d . . . . .
H6A H 0.906961 1.028101 0.264065 0.166 Uiso 1 1 calc R U . . .
N1 N 0.6529(5) 1.0072(3) 0.1860(3) 0.0721(14) Uani 1 1 d . . . . .
H1 H 0.665919 0.970594 0.215847 0.087 Uiso 1 1 calc R U . . .
N2 N 0.4761(4) 0.8238(3) 0.2173(3) 0.0640(12) Uani 1 1 d . . . . .
H2 H 0.560153 0.857009 0.231590 0.077 Uiso 1 1 calc R U . . .
N3 N 0.5323(4) 0.5974(4) 0.2002(3) 0.0686(13) Uani 1 1 d . . . . .
H3A H 0.450567 0.567419 0.172777 0.082 Uiso 1 1 calc R U . . .
N4 N 0.3853(5) 0.4233(4) 0.0580(3) 0.0768(14) Uani 1 1 d . . . . .
H4 H 0.364657 0.459659 0.088613 0.092 Uiso 1 1 calc R U . . .
C1 C 0.8701(7) 1.2450(5) 0.1094(4) 0.095(2) Uani 1 1 d . . . . .
H1A H 0.924426 1.232478 0.148285 0.114 Uiso 1 1 calc R U . . .
H1B H 0.906283 1.294070 0.086160 0.114 Uiso 1 1 calc R U . . .
C2 C 0.7507(8) 1.1967(5) 0.0888(4) 0.090(2) Uani 1 1 d . . . . .
H2A H 0.699764 1.211414 0.049815 0.108 Uiso 1 1 calc R U . . .
C3 C 0.6830(7) 1.1189(4) 0.1203(3) 0.0766(17) Uani 1 1 d . U . . .
C4 C 0.5558(7) 1.0726(4) 0.1032(4) 0.0785(17) Uani 1 1 d . U . . .
C5 C 0.5297(6) 0.9968(4) 0.1443(3) 0.0679(15) Uani 1 1 d . U . . .
C6 C 0.7482(7) 1.0799(5) 0.1746(4) 0.0784(17) Uani 1 1 d . U . . .
C7 C 0.4503(7) 1.0913(4) 0.0513(3) 0.0797(18) Uani 1 1 d . . . . .
H7A H 0.446312 1.069807 -0.000131 0.120 Uiso 1 1 calc R U . . .
H7B H 0.470038 1.162152 0.064209 0.120 Uiso 1 1 calc R U . . .
H7C H 0.367266 1.053799 0.056523 0.120 Uiso 1 1 calc R U . . .
C8 C 0.4179(6) 0.9284(4) 0.1392(3) 0.0731(17) Uani 1 1 d . . . . .
H8A H 0.345467 0.934191 0.108920 0.088 Uiso 1 1 calc R U . . .
C9 C 0.3866(6) 0.8471(4) 0.1714(3) 0.0680(15) Uani 1 1 d . . . . .
C10 C 0.2652(5) 0.7788(4) 0.1625(3) 0.0657(15) Uani 1 1 d . . . . .
C11 C 0.2813(5) 0.7103(4) 0.2035(3) 0.0623(14) Uani 1 1 d . . . . .
C12 C 0.4126(5) 0.7411(4) 0.2365(3) 0.0627(14) Uani 1 1 d . . . . .
C13 C 0.1408(6) 0.7762(5) 0.1174(4) 0.0828(19) Uani 1 1 d . . . . .
H13A H 0.151516 0.843695 0.116159 0.124 Uiso 1 1 calc R U . . .
H13B H 0.074687 0.748300 0.139721 0.124 Uiso 1 1 calc R U . . .
H13C H 0.114514 0.735040 0.066803 0.124 Uiso 1 1 calc R U . . .
C14 C 0.1745(5) 0.6258(4) 0.2123(3) 0.0678(15) Uani 1 1 d . . . . .
H14A H 0.121364 0.652607 0.233467 0.081 Uiso 1 1 calc R U . . .
H14B H 0.212647 0.595930 0.248405 0.081 Uiso 1 1 calc R U . . .
C15 C 0.0863(5) 0.5440(4) 0.1405(3) 0.0707(16) Uani 1 1 d . . . . .
H15A H 0.012751 0.496914 0.150652 0.085 Uiso 1 1 calc R U . . .
H15B H 0.051524 0.574188 0.103325 0.085 Uiso 1 1 calc R U . . .
C16 C 0.1513(6) 0.4876(4) 0.1081(3) 0.0624(14) Uani 1 1 d . . . . .
C17 C 0.4884(5) 0.7038(4) 0.2902(3) 0.0638(15) Uani 1 1 d . . . . .
H17A H 0.537609 0.756771 0.337344 0.077 Uiso 1 1 calc R U . . .
H17B H 0.427532 0.646810 0.300952 0.077 Uiso 1 1 calc R U . . .
C18 C 0.5803(5) 0.6721(5) 0.2628(4) 0.0705(17) Uani 1 1 d . . . . .
C19 C 0.7129(5) 0.7029(5) 0.2900(4) 0.0740(18) Uani 1 1 d . . . . .
C20 C 0.7424(6) 0.6409(5) 0.2410(4) 0.0809(19) Uani 1 1 d . . . . .
C21 C 0.6294(6) 0.5739(5) 0.1843(4) 0.0791(19) Uani 1 1 d . . . . .
C22 C 0.8030(6) 0.7824(5) 0.3599(4) 0.093(2) Uani 1 1 d . . . . .
H22A H 0.845846 0.752272 0.393668 0.111 Uiso 1 1 calc R U . . .
H22B H 0.751418 0.806756 0.384481 0.111 Uiso 1 1 calc R U . . .
C23 C 0.9076(6) 0.8722(6) 0.3504(5) 0.101(2) Uani 1 1 d . . . . .
H23A H 0.968160 0.914718 0.400002 0.121 Uiso 1 1 calc R U . . .
H23B H 0.956590 0.848208 0.323323 0.121 Uiso 1 1 calc R U . . .
C24 C 0.8553(7) 0.9332(5) 0.3095(4) 0.0835(19) Uani 1 1 d . . . . .
C25 C 0.8761(6) 0.6470(6) 0.2481(5) 0.097(2) Uani 1 1 d . . . . .
H25A H 0.908512 0.682164 0.213701 0.145 Uiso 1 1 calc R U . . .
H25B H 0.872435 0.579985 0.236285 0.145 Uiso 1 1 calc R U . . .
H25C H 0.933765 0.682894 0.299027 0.145 Uiso 1 1 calc R U . . .
C26 C 0.6143(7) 0.4998(6) 0.1219(4) 0.080(2) Uani 1 1 d . . . . .
H26 H 0.692609 0.496984 0.119896 0.097 Uiso 1 1 calc R U . . .
C27 C 0.5108(7) 0.4342(5) 0.0662(4) 0.0762(18) Uani 1 1 d . . . . .
C28 C 0.4983(8) 0.3596(5) 0.0035(4) 0.082(2) Uani 1 1 d . . . . .
C29 C 0.3736(8) 0.3084(6) -0.0376(4) 0.086(2) Uani 1 1 d . . . . .
C30 C 0.2991(8) 0.3495(5) -0.0029(4) 0.0775(18) Uani 1 1 d . . . . .
C31 C 0.6023(10) 0.3431(7) -0.0166(6) 0.117(3) Uani 1 1 d . . . . .
H31 H 0.572012 0.281716 -0.052607 0.140 Uiso 1 1 calc R U . . .
C32 C 0.7123(11) 0.3869(8) 0.0010(7) 0.149(4) Uani 1 1 d . . . . .
H32A H 0.753553 0.449577 0.036824 0.178 Uiso 1 1 calc R U . . .
H32B H 0.761503 0.360401 -0.020373 0.178 Uiso 1 1 calc R U . . .
C33 C 0.3088(9) 0.2237(6) -0.1074(4) 0.114(3) Uani 1 1 d . . . . .
H33A H 0.349694 0.241459 -0.144502 0.171 Uiso 1 1 calc R U . . .
H33B H 0.217566 0.209988 -0.126834 0.171 Uiso 1 1 calc R U . . .
H33C H 0.317231 0.164518 -0.096038 0.171 Uiso 1 1 calc R U . . .
O10 O 0.2944(4) 0.5323(3) 0.3745(2) 0.0721(11) Uani 1 1 d . . . . .
O11 O 0.8003(4) 0.2157(3) 0.3292(2) 0.0715(11) Uani 1 1 d . . . . .
O9 O 0.9749(4) 0.2375(3) 0.4191(2) 0.0750(11) Uani 1 1 d . . . . .
H9 H 0.927353 0.181168 0.420523 0.113 Uiso 1 1 calc R U . . .
O7 O 0.8479(4) 0.0806(3) 0.4548(2) 0.0873(13) Uani 1 1 d . . . . .
O8 O 0.3864(4) 0.4025(3) 0.2493(2) 0.0672(10) Uani 1 1 d . . . . .
O12 O 0.1924(4) 0.3806(3) 0.2567(2) 0.0716(11) Uani 1 1 d . . . . .
H12 H 0.235563 0.431407 0.292694 0.107 Uiso 1 1 calc R U . . .
N5 N 0.4972(4) 0.5382(3) 0.3917(3) 0.0644(12) Uani 1 1 d . . . . .
H5 H 0.479149 0.496897 0.348801 0.077 Uiso 1 1 calc R U . . .
N6 N 0.6487(4) 0.4402(3) 0.3274(2) 0.0579(11) Uani 1 1 d . . . . .
H6 H 0.566476 0.427260 0.316675 0.070 Uiso 1 1 calc R U . . .
N7 N 0.5363(4) 0.1738(3) 0.2815(2) 0.0584(11) Uani 1 1 d . . . . .
H7 H 0.615845 0.186294 0.306908 0.070 Uiso 1 1 calc R U . . .
N8 N 0.6546(5) 0.0715(3) 0.3843(3) 0.0711(13) Uani 1 1 d . . . . .
H8 H 0.685735 0.119957 0.364634 0.085 Uiso 1 1 calc R U . . .
C35 C 0.7091(7) 0.7064(5) 0.5772(4) 0.0811(18) Uani 1 1 d D U . . .
H35A H 0.680086 0.746871 0.607153 0.122 Uiso 0.543(9) 1 calc R U P A 2
H35B H 0.782936 0.749830 0.566084 0.122 Uiso 0.543(9) 1 calc R U P A 2
H35C H 0.734255 0.663280 0.604736 0.122 Uiso 0.543(9) 1 calc R U P A 2
H35 H 0.795172 0.720877 0.579088 0.097 Uiso 0.457(9) 1 calc R U P A 1
C36 C 0.6026(6) 0.6447(4) 0.5066(3) 0.0672(14) Uani 1 1 d . U . . .
C37 C 0.4780(6) 0.6313(4) 0.4882(3) 0.0672(14) Uani 1 1 d . U . . .
C38 C 0.4101(6) 0.5632(4) 0.4141(4) 0.0662(15) Uani 1 1 d . U . . .
C39 C 0.6194(6) 0.5863(4) 0.4453(3) 0.0640(15) Uani 1 1 d . U . . .
C40 C 0.4162(8) 0.6745(5) 0.5317(4) 0.092(2) Uani 1 1 d D U . . .
H40A H 0.383601 0.631070 0.561714 0.137 Uiso 0.457(9) 1 calc R U P A 1
H40B H 0.344583 0.681670 0.498193 0.137 Uiso 0.457(9) 1 calc R U P A 1
H40C H 0.478880 0.739741 0.564324 0.137 Uiso 0.457(9) 1 calc R U P A 1
H40 H 0.473421 0.716859 0.579068 0.110 Uiso 0.543(9) 1 calc R U P A 2
C41 C 0.7280(5) 0.5790(4) 0.4411(3) 0.0607(14) Uani 1 1 d . . . . .
H41 H 0.804013 0.623019 0.480650 0.073 Uiso 1 1 calc R U . . .
C42 C 0.7462(5) 0.5155(4) 0.3863(3) 0.0599(14) Uani 1 1 d . . . . .
C43 C 0.8606(5) 0.5108(4) 0.3828(3) 0.0591(14) Uani 1 1 d . . . . .
C44 C 0.8290(5) 0.4301(4) 0.3221(3) 0.0594(14) Uani 1 1 d . . . . .
C45 C 0.6971(5) 0.3894(4) 0.2887(3) 0.0555(13) Uani 1 1 d . . . . .
C46 C 0.9932(5) 0.5817(4) 0.4310(3) 0.0713(16) Uani 1 1 d . . . . .
H46A H 0.991572 0.643756 0.454398 0.107 Uiso 1 1 calc R U . . .
H46B H 1.049798 0.594958 0.400893 0.107 Uiso 1 1 calc R U . . .
H46C H 1.025343 0.552942 0.469431 0.107 Uiso 1 1 calc R U . . .
C47 C 0.9221(5) 0.3976(4) 0.2977(3) 0.0661(15) Uani 1 1 d . . . . .
H47A H 0.985472 0.454483 0.288350 0.079 Uiso 1 1 calc R U . . .
H47B H 0.874535 0.345333 0.250082 0.079 Uiso 1 1 calc R U . . .
C48 C 0.9955(5) 0.3575(4) 0.3527(3) 0.0656(15) Uani 1 1 d . . . . .
H48A H 1.061391 0.345890 0.334250 0.079 Uiso 1 1 calc R U . . .
H48B H 1.040865 0.408718 0.400921 0.079 Uiso 1 1 calc R U . . .
C49 C 0.9122(6) 0.2634(4) 0.3650(3) 0.0619(14) Uani 1 1 d . . . . .
C50 C 0.6063(5) 0.3071(4) 0.2202(3) 0.0569(13) Uani 1 1 d . . . . .
H50A H 0.656514 0.278393 0.197704 0.068 Uiso 1 1 calc R U . . .
H50B H 0.565297 0.335377 0.183921 0.068 Uiso 1 1 calc R U . . .
C51 C 0.5021(5) 0.2248(4) 0.2341(3) 0.0576(13) Uani 1 1 d . . . . .
C52 C 0.3700(5) 0.1855(4) 0.2053(3) 0.0632(15) Uani 1 1 d . . . . .
C53 C 0.3234(5) 0.1067(4) 0.2370(4) 0.0681(16) Uani 1 1 d . . . . .
C54 C 0.4269(5) 0.0990(4) 0.2842(3) 0.0621(14) Uani 1 1 d . . . . .
C55 C 0.2914(6) 0.2158(5) 0.1476(3) 0.0737(17) Uani 1 1 d . . . . .
H55A H 0.238397 0.157195 0.104344 0.088 Uiso 1 1 calc R U . . .
H55B H 0.351198 0.265935 0.130764 0.088 Uiso 1 1 calc R U . . .
C56 C 0.2031(5) 0.2578(4) 0.1705(3) 0.0719(16) Uani 1 1 d . . . . .
H56A H 0.150168 0.267238 0.126188 0.086 Uiso 1 1 calc R U . . .
H56B H 0.144080 0.208547 0.188244 0.086 Uiso 1 1 calc R U . . .
C57 C 0.2705(6) 0.3539(4) 0.2295(3) 0.0623(14) Uani 1 1 d . . . . .
C58 C 0.1842(6) 0.0400(5) 0.2232(4) 0.095(2) Uani 1 1 d . . . . .
H58A H 0.148918 0.073664 0.253731 0.142 Uiso 1 1 calc R U . . .
H58B H 0.178791 -0.021647 0.236060 0.142 Uiso 1 1 calc R U . . .
H58C H 0.134721 0.024641 0.170667 0.142 Uiso 1 1 calc R U . . .
C59 C 0.4262(6) 0.0297(4) 0.3260(3) 0.0674(16) Uani 1 1 d . . . . .
H59 H 0.342981 -0.014316 0.323255 0.081 Uiso 1 1 calc R U . . .
C60 C 0.5225(6) 0.0155(4) 0.3687(3) 0.0657(15) Uani 1 1 d . U . . .
C61 C 0.5190(7) -0.0548(4) 0.4138(3) 0.0737(16) Uani 1 1 d . U . . .
C62 C 0.6406(7) -0.0384(4) 0.4529(4) 0.0795(17) Uani 1 1 d . U . . .
C63 C 0.7287(7) 0.0423(4) 0.4331(4) 0.0749(17) Uani 1 1 d . U . . .
C64 C 0.3998(8) -0.1315(5) 0.4170(4) 0.096(2) Uani 1 1 d D U . . .
H64A H 0.332373 -0.106940 0.410314 0.145 Uiso 0.457(9) 1 calc R U P A 1
H64B H 0.417245 -0.145901 0.465253 0.145 Uiso 0.457(9) 1 calc R U P A 1
H64C H 0.371202 -0.192071 0.377505 0.145 Uiso 0.457(9) 1 calc R U P A 1
H64 H 0.412698 -0.150359 0.461963 0.116 Uiso 0.543(9) 1 calc R U P A 2
C65 C 0.6860(9) -0.0888(5) 0.5065(5) 0.102(2) Uani 1 1 d D U . . .
H65A H 0.740297 -0.117080 0.489242 0.154 Uiso 0.543(9) 1 calc R U P A 2
H65B H 0.611899 -0.141820 0.510543 0.154 Uiso 0.543(9) 1 calc R U P A 2
H65C H 0.735954 -0.040740 0.555121 0.154 Uiso 0.543(9) 1 calc R U P A 2
H65 H 0.624295 -0.135649 0.521055 0.123 Uiso 0.457(9) 1 calc R U P A 1
C34 C 0.6901(15) 0.7377(10) 0.6303(6) 0.076(4) Uani 0.457(9) 1 d D U P A 1
H34A H 0.604614 0.723977 0.629279 0.091 Uiso 0.457(9) 1 calc R U P A 1
H34B H 0.760263 0.776888 0.674391 0.091 Uiso 0.457(9) 1 calc R U P A 1
C66 C 0.7939(12) -0.0737(12) 0.5317(10) 0.134(8) Uani 0.457(9) 1 d D U P A 1
H66A H 0.857433 -0.027162 0.517970 0.161 Uiso 0.457(9) 1 calc R U P A 1
H66B H 0.818153 -0.107938 0.565875 0.161 Uiso 0.457(9) 1 calc R U P A 1
C34B C 0.3120(10) 0.6680(9) 0.5205(7) 0.082(4) Uani 0.543(9) 1 d D U P A 2
H34C H 0.247141 0.627364 0.474724 0.098 Uiso 0.543(9) 1 calc R U P A 2
H34D H 0.291533 0.703200 0.557220 0.098 Uiso 0.543(9) 1 calc R U P A 2
C66B C 0.2946(11) -0.1734(10) 0.3770(7) 0.103(5) Uani 0.543(9) 1 d D U P A 2
H66C H 0.270669 -0.160389 0.330275 0.124 Uiso 0.543(9) 1 calc R U P A 2
H66D H 0.232365 -0.220793 0.390938 0.124 Uiso 0.543(9) 1 calc R U P A 2

loop_
_atom_site_aniso_label
_atom_site_aniso_U_11
_atom_site_aniso_U_22
_atom_site_aniso_U_33
_atom_site_aniso_U_23
_atom_site_aniso_U_13
_atom_site_aniso_U_12
O4 0.096(3) 0.065(3) 0.115(4) 0.039(3) 0.063(3) 0.031(2)
O5 0.062(2) 0.075(3) 0.080(3) 0.025(2) 0.028(2) 0.033(2)
O3 0.071(3) 0.070(3) 0.090(3) 0.019(2) 0.028(2) 0.031(2)
O1 0.085(3) 0.079(3) 0.104(3) 0.021(3) 0.040(3) 0.035(3)
O2 0.064(3) 0.074(3) 0.093(3) 0.028(2) 0.035(2) 0.019(2)
O6 0.080(3) 0.111(4) 0.163(5) 0.073(4) 0.064(3) 0.033(3)
N1 0.093(4) 0.052(3) 0.086(4) 0.029(2) 0.054(3) 0.027(3)
N2 0.066(3) 0.057(3) 0.072(3) 0.024(2) 0.028(2) 0.022(2)
N3 0.055(3) 0.066(3) 0.093(4) 0.032(3) 0.034(3) 0.023(2)
N4 0.080(4) 0.069(3) 0.102(4) 0.034(3) 0.049(3) 0.037(3)
C1 0.089(5) 0.084(5) 0.111(6) 0.029(4) 0.042(4) 0.029(4)
C2 0.109(6) 0.068(4) 0.100(5) 0.026(4) 0.053(5) 0.030(4)
C3 0.120(5) 0.057(3) 0.073(4) 0.019(3) 0.051(4) 0.045(3)
C4 0.101(4) 0.055(3) 0.079(4) 0.007(3) 0.041(4) 0.028(3)
C5 0.075(4) 0.062(4) 0.070(4) 0.008(3) 0.025(3) 0.035(3)
C6 0.092(5) 0.065(4) 0.090(5) 0.013(3) 0.051(4) 0.035(4)
C7 0.112(5) 0.059(4) 0.067(4) 0.014(3) 0.030(4) 0.036(4)
C8 0.082(4) 0.056(3) 0.078(4) 0.010(3) 0.021(3) 0.031(3)
C9 0.083(4) 0.057(3) 0.071(4) 0.019(3) 0.027(3) 0.035(3)
C10 0.065(4) 0.059(3) 0.075(4) 0.013(3) 0.019(3) 0.032(3)
C11 0.056(3) 0.063(3) 0.066(4) 0.012(3) 0.020(3) 0.024(3)
C12 0.059(3) 0.060(3) 0.075(4) 0.021(3) 0.028(3) 0.026(3)
C13 0.081(4) 0.082(4) 0.084(4) 0.016(4) 0.015(4) 0.044(4)
C14 0.058(3) 0.068(4) 0.082(4) 0.018(3) 0.032(3) 0.027(3)
C15 0.057(3) 0.068(4) 0.089(4) 0.020(3) 0.029(3) 0.024(3)
C16 0.061(4) 0.057(3) 0.070(4) 0.021(3) 0.028(3) 0.020(3)
C17 0.054(3) 0.068(4) 0.071(4) 0.029(3) 0.025(3) 0.020(3)
C18 0.058(4) 0.075(4) 0.089(5) 0.047(4) 0.032(3) 0.025(3)
C19 0.053(4) 0.083(4) 0.094(5) 0.051(4) 0.027(3) 0.024(3)
C20 0.079(5) 0.091(5) 0.118(6) 0.070(4) 0.061(4) 0.049(4)
C21 0.055(4) 0.092(5) 0.118(6) 0.064(5) 0.045(4) 0.036(4)
C22 0.058(4) 0.103(5) 0.112(6) 0.058(5) 0.022(4) 0.020(4)
C23 0.065(4) 0.102(5) 0.135(7) 0.059(5) 0.029(4) 0.025(4)
C24 0.072(4) 0.074(4) 0.108(5) 0.035(4) 0.041(4) 0.022(4)
C25 0.070(4) 0.119(6) 0.143(7) 0.081(5) 0.059(4) 0.050(4)
C26 0.096(5) 0.093(5) 0.113(6) 0.064(5) 0.075(5) 0.064(4)
C27 0.070(4) 0.075(4) 0.104(5) 0.048(4) 0.042(4) 0.034(4)
C28 0.116(6) 0.086(5) 0.103(5) 0.056(4) 0.077(5) 0.066(5)
C29 0.109(6) 0.088(5) 0.106(6) 0.055(4) 0.070(5) 0.057(5)
C30 0.090(5) 0.066(4) 0.091(5) 0.028(4) 0.046(4) 0.035(4)
C31 0.112(7) 0.111(7) 0.179(9) 0.078(7) 0.081(7) 0.067(6)
C32 0.125(8) 0.126(8) 0.211(12) 0.062(8) 0.061(9) 0.060(7)
C33 0.204(9) 0.088(5) 0.116(6) 0.050(5) 0.101(6) 0.092(6)
O10 0.076(3) 0.068(3) 0.088(3) 0.027(2) 0.041(2) 0.035(2)
O11 0.056(2) 0.067(2) 0.080(3) 0.022(2) 0.022(2) 0.014(2)
O9 0.069(3) 0.056(2) 0.088(3) 0.022(2) 0.019(2) 0.017(2)
O7 0.077(3) 0.065(3) 0.092(3) 0.028(2) 0.008(2) 0.009(2)
O8 0.059(2) 0.066(2) 0.078(3) 0.016(2) 0.025(2) 0.027(2)
O12 0.065(2) 0.071(3) 0.082(3) 0.022(2) 0.035(2) 0.023(2)
N5 0.068(3) 0.059(3) 0.072(3) 0.015(2) 0.029(3) 0.030(2)
N6 0.054(3) 0.050(2) 0.070(3) 0.018(2) 0.027(2) 0.017(2)
N7 0.052(3) 0.054(3) 0.065(3) 0.012(2) 0.021(2) 0.018(2)
N8 0.074(3) 0.053(3) 0.080(3) 0.027(3) 0.026(3) 0.015(3)
C35 0.103(5) 0.064(4) 0.085(4) 0.017(3) 0.041(3) 0.039(4)
C36 0.090(4) 0.050(3) 0.076(3) 0.027(3) 0.044(3) 0.031(3)
C37 0.089(4) 0.050(3) 0.083(4) 0.031(3) 0.048(3) 0.032(3)
C38 0.077(4) 0.054(3) 0.083(4) 0.030(3) 0.042(3) 0.030(3)
C39 0.079(4) 0.048(3) 0.074(4) 0.021(3) 0.038(3) 0.025(3)
C40 0.116(5) 0.077(4) 0.106(5) 0.031(4) 0.071(5) 0.041(4)
C41 0.065(3) 0.047(3) 0.074(4) 0.019(3) 0.034(3) 0.020(3)
C42 0.064(3) 0.047(3) 0.068(4) 0.019(3) 0.029(3) 0.016(3)
C43 0.063(3) 0.049(3) 0.063(3) 0.017(3) 0.026(3) 0.016(3)
C44 0.055(3) 0.056(3) 0.070(4) 0.025(3) 0.030(3) 0.017(3)
C45 0.061(3) 0.054(3) 0.062(3) 0.024(3) 0.031(3) 0.024(3)
C46 0.067(4) 0.063(4) 0.074(4) 0.022(3) 0.022(3) 0.015(3)
C47 0.063(3) 0.063(3) 0.082(4) 0.027(3) 0.038(3) 0.024(3)
C48 0.064(3) 0.053(3) 0.082(4) 0.019(3) 0.034(3) 0.020(3)
C49 0.064(4) 0.058(3) 0.065(4) 0.016(3) 0.027(3) 0.024(3)
C50 0.057(3) 0.054(3) 0.059(3) 0.017(3) 0.026(3) 0.017(3)
C51 0.064(3) 0.051(3) 0.062(3) 0.011(3) 0.026(3) 0.026(3)
C52 0.056(3) 0.061(3) 0.068(4) 0.010(3) 0.018(3) 0.025(3)
C53 0.054(3) 0.053(3) 0.088(4) 0.010(3) 0.026(3) 0.016(3)
C54 0.058(3) 0.053(3) 0.073(4) 0.009(3) 0.031(3) 0.017(3)
C55 0.064(4) 0.074(4) 0.072(4) 0.005(3) 0.015(3) 0.028(3)
C56 0.063(4) 0.068(4) 0.080(4) 0.013(3) 0.021(3) 0.025(3)
C57 0.056(4) 0.061(3) 0.068(4) 0.018(3) 0.019(3) 0.023(3)
C58 0.064(4) 0.078(4) 0.122(6) 0.019(4) 0.027(4) 0.013(3)
C59 0.065(4) 0.053(3) 0.081(4) 0.017(3) 0.038(3) 0.012(3)
C60 0.071(4) 0.046(3) 0.070(4) 0.009(3) 0.027(3) 0.013(3)
C61 0.093(4) 0.046(3) 0.073(4) 0.013(3) 0.035(3) 0.015(3)
C62 0.097(4) 0.051(3) 0.079(4) 0.016(3) 0.028(3) 0.020(3)
C63 0.087(5) 0.052(3) 0.076(4) 0.017(3) 0.022(4) 0.022(3)
C64 0.117(5) 0.060(4) 0.105(6) 0.027(4) 0.059(5) 0.013(4)
C65 0.125(6) 0.067(4) 0.104(6) 0.041(4) 0.030(5) 0.026(4)
C34 0.083(9) 0.072(9) 0.074(7) 0.010(6) 0.021(7) 0.041(7)
C66 0.114(9) 0.075(11) 0.121(15) 0.052(10) -0.030(10) -0.025(9)
C34B 0.090(7) 0.060(7) 0.084(8) 0.005(6) 0.032(7) 0.023(7)
C66B 0.115(8) 0.074(9) 0.105(10) 0.038(8) 0.041(7) 0.013(7)

loop_
_atom_type_symbol
_atom_type_description
_atom_type_scat_dispersion_real
_atom_type_scat_dispersion_imag
_atom_type_scat_source
C C 0.0033 0.0016 'International Tables Vol C Tables 4.2.6.8 and 6.1.1.4'
H H 0.0000 0.0000 'International Tables Vol C Tables 4.2.6.8 and 6.1.1.4'
N N 0.0061 0.0033 'International Tables Vol C Tables 4.2.6.8 and 6.1.1.4'
O O 0.0106 0.0060 'International Tables Vol C Tables 4.2.6.8 and 6.1.1.4'

loop_
_exptl_crystal_face_index_h
_exptl_crystal_face_index_k
_exptl_crystal_face_index_l
_exptl_crystal_face_perp_dist
-5.00 -5.00 -1.00 0.0670
-4.00 -1.00 -1.00 0.0680
-3.00 2.00 -1.00 0.0690
-2.00 -1.00 3.00 0.0470
-2.00 5.00 0.00 0.0460
-1.00 -2.00 5.00 0.0270
-1.00 -3.00 4.00 0.0340
-1.00 -1.00 5.00 0.0270
0.00 -3.00 5.00 0.0280
0.00 0.00 1.00 0.0450
0.00 3.00 -5.00 0.0130
0.00 1.00 -3.00 0.0130
1.00 -5.00 -3.00 0.0740
1.00 -3.00 -1.00 0.0830
1.00 -5.00 1.00 0.0730
1.00 1.00 -4.00 0.0190
1.00 -2.00 5.00 0.0440
1.00 3.00 -5.00 0.0090
2.00 0.00 -5.00 0.0460
3.00 3.00 -5.00 0.0360
4.00 -3.00 1.00 0.0710
4.00 1.00 4.00 0.0550
4.00 3.00 5.00 0.0530
5.00 0.00 4.00 0.0600

loop_
_geom_angle_atom_site_label_1
_geom_angle_atom_site_label_2
_geom_angle_atom_site_label_3
_geom_angle
_geom_angle_site_symmetry_1
_geom_angle_site_symmetry_3
_geom_angle_publ_flag
C16 O3 H3 109.5 . . ?
C24 O6 H6A 109.5 . . ?
C5 N1 H1 124.0 . . ?
C6 N1 H1 124.0 . . ?
C6 N1 C5 112.0(6) . . ?
C9 N2 H2 125.6 . . ?
C12 N2 H2 125.6 . . ?
C12 N2 C9 108.8(5) . . ?
C18 N3 H3A 124.3 . . ?
C18 N3 C21 111.4(5) . . ?
C21 N3 H3A 124.3 . . ?
C27 N4 H4 124.2 . . ?
C30 N4 H4 124.2 . . ?
C30 N4 C27 111.5(6) . . ?
H1A C1 H1B 120.0 . . ?
C2 C1 H1A 120.0 . . ?
C2 C1 H1B 120.0 . . ?
C1 C2 H2A 117.4 . . ?
C1 C2 C3 125.2(8) . . ?
C3 C2 H2A 117.4 . . ?
C4 C3 C2 125.8(7) . . ?
C4 C3 C6 110.3(6) . . ?
C6 C3 C2 123.9(7) . . ?
C3 C4 C5 107.8(6) . . ?
C3 C4 C7 128.5(6) . . ?
C5 C4 C7 123.7(6) . . ?
N1 C5 C4 104.6(5) . . ?
C8 C5 N1 126.7(6) . . ?
C8 C5 C4 128.4(6) . . ?
O4 C6 N1 123.2(7) . . ?
O4 C6 C3 131.5(6) . . ?
N1 C6 C3 105.3(6) . . ?
C4 C7 H7A 109.5 . . ?
C4 C7 H7B 109.5 . . ?
C4 C7 H7C 109.5 . . ?
H7A C7 H7B 109.5 . . ?
H7A C7 H7C 109.5 . . ?
H7B C7 H7C 109.5 . . ?
C5 C8 H8A 114.4 . . ?
C5 C8 C9 131.3(6) . . ?
C9 C8 H8A 114.4 . . ?
N2 C9 C8 124.6(6) . . ?
C10 C9 N2 108.5(5) . . ?
C10 C9 C8 126.9(6) . . ?
C9 C10 C11 107.0(5) . . ?
C9 C10 C13 126.3(6) . . ?
C11 C10 C13 126.6(5) . . ?
C10 C11 C14 125.5(5) . . ?
C12 C11 C10 106.8(5) . . ?
C12 C11 C14 127.6(5) . . ?
N2 C12 C11 108.9(5) . . ?
N2 C12 C17 119.3(5) . . ?
C11 C12 C17 131.7(5) . . ?
C10 C13 H13A 109.5 . . ?
C10 C13 H13B 109.5 . . ?
C10 C13 H13C 109.5 . . ?
H13A C13 H13B 109.5 . . ?
H13A C13 H13C 109.5 . . ?
H13B C13 H13C 109.5 . . ?
C11 C14 H14A 108.5 . . ?
C11 C14 H14B 108.5 . . ?
C11 C14 C15 115.0(5) . . ?
H14A C14 H14B 107.5 . . ?
C15 C14 H14A 108.5 . . ?
C15 C14 H14B 108.5 . . ?
C14 C15 H15A 108.7 . . ?
C14 C15 H15B 108.7 . . ?
H15A C15 H15B 107.6 . . ?
C16 C15 C14 114.0(5) . . ?
C16 C15 H15A 108.7 . . ?
C16 C15 H15B 108.7 . . ?
O5 C16 O3 123.8(6) . . ?
O5 C16 C15 122.9(6) . . ?
O3 C16 C15 113.3(5) . . ?
C12 C17 H17A 108.7 . . ?
C12 C17 H17B 108.7 . . ?
H17A C17 H17B 107.6 . . ?
C18 C17 C12 114.1(5) . . ?
C18 C17 H17A 108.7 . . ?
C18 C17 H17B 108.7 . . ?
N3 C18 C17 118.6(5) . . ?
N3 C18 C19 108.4(6) . . ?
C19 C18 C17 133.1(7) . . ?
C18 C19 C20 106.2(6) . . ?
C18 C19 C22 125.7(7) . . ?
C20 C19 C22 128.0(6) . . ?
C19 C20 C25 125.4(7) . . ?
C21 C20 C19 109.6(6) . . ?
C21 C20 C25 125.1(7) . . ?
N3 C21 C26 126.8(6) . . ?
C20 C21 N3 104.5(7) . . ?
C20 C21 C26 128.7(6) . . ?
C19 C22 H22A 108.3 . . ?
C19 C22 H22B 108.3 . . ?
C19 C22 C23 116.0(6) . . ?
H22A C22 H22B 107.4 . . ?
C23 C22 H22A 108.3 . . ?
C23 C22 H22B 108.3 . . ?
C22 C23 H23A 108.9 . . ?
C22 C23 H23B 108.9 . . ?
H23A C23 H23B 107.7 . . ?
C24 C23 C22 113.5(6) . . ?
C24 C23 H23A 108.9 . . ?
C24 C23 H23B 108.9 . . ?
O2 C24 O6 123.2(6) . . ?
O2 C24 C23 123.8(6) . . ?
O6 C24 C23 113.0(6) . . ?
C20 C25 H25A 109.5 . . ?
C20 C25 H25B 109.5 . . ?
C20 C25 H25C 109.5 . . ?
H25A C25 H25B 109.5 . . ?
H25A C25 H25C 109.5 . . ?
H25B C25 H25C 109.5 . . ?
C21 C26 H26 114.1 . . ?
C27 C26 C21 131.9(6) . . ?
C27 C26 H26 114.1 . . ?
N4 C27 C28 104.9(6) . . ?
C26 C27 N4 124.4(7) . . ?
C26 C27 C28 130.7(7) . . ?
C27 C28 C31 127.2(8) . . ?
C29 C28 C27 109.5(6) . . ?
C29 C28 C31 123.2(8) . . ?
C28 C29 C30 107.7(7) . . ?
C28 C29 C33 130.9(7) . . ?
C30 C29 C33 121.4(8) . . ?
O1 C30 N4 124.2(6) . . ?
O1 C30 C29 129.4(7) . . ?
N4 C30 C29 106.4(7) . . ?
C28 C31 H31 112.4 . . ?
C32 C31 C28 135.2(12) . . ?
C32 C31 H31 112.4 . . ?
C31 C32 H32A 120.0 . . ?
C31 C32 H32B 120.0 . . ?
H32A C32 H32B 120.0 . . ?
C29 C33 H33A 109.5 . . ?
C29 C33 H33B 109.5 . . ?
C29 C33 H33C 109.5 . . ?
H33A C33 H33B 109.5 . . ?
H33A C33 H33C 109.5 . . ?
H33B C33 H33C 109.5 . . ?
C49 O9 H9 109.5 . . ?
C57 O12 H12 109.5 . . ?
C38 N5 H5 124.3 . . ?
C38 N5 C39 111.4(5) . . ?
C39 N5 H5 124.3 . . ?
C42 N6 H6 124.7 . . ?
C45 N6 H6 124.7 . . ?
C45 N6 C42 110.5(5) . . ?
C51 N7 H7 124.9 . . ?
C51 N7 C54 110.1(5) . . ?
C54 N7 H7 124.9 . . ?
C60 N8 H8 123.8 . . ?
C63 N8 H8 123.8 . . ?
C63 N8 C60 112.4(5) . . ?
H35A C35 H35B 109.5 . . ?
H35A C35 H35C 109.5 . . ?
H35B C35 H35C 109.5 . . ?
C36 C35 H35A 109.5 . . ?
C36 C35 H35B 109.5 . . ?
C36 C35 H35C 109.5 . . ?
C36 C35 H35 118.9 . . ?
C34 C35 H35 118.9 . . ?
C34 C35 C36 122.1(10) . . ?
C37 C36 C35 127.7(6) . . ?
C37 C36 C39 109.0(6) . . ?
C39 C36 C35 123.3(6) . . ?
C36 C37 C38 107.7(5) . . ?
C36 C37 C40 128.8(6) . . ?
C38 C37 C40 123.5(6) . . ?
O10 C38 N5 123.4(6) . . ?
O10 C38 C37 129.6(6) . . ?
N5 C38 C37 107.0(6) . . ?
N5 C39 C36 104.9(5) . . ?
C41 C39 N5 127.1(5) . . ?
C41 C39 C36 127.9(6) . . ?
C37 C40 H40A 109.5 . . ?
C37 C40 H40B 109.5 . . ?
C37 C40 H40C 109.5 . . ?
C37 C40 H40 113.2 . . ?
H40A C40 H40B 109.5 . . ?
H40A C40 H40C 109.5 . . ?
H40B C40 H40C 109.5 . . ?
C34B C40 C37 133.5(10) . . ?
C34B C40 H40 113.2 . . ?
C39 C41 H41 115.1 . . ?
C39 C41 C42 129.8(6) . . ?
C42 C41 H41 115.1 . . ?
N6 C42 C41 125.1(5) . . ?
N6 C42 C43 106.2(5) . . ?
C43 C42 C41 128.5(5) . . ?
C42 C43 C44 107.8(5) . . ?
C42 C43 C46 126.3(5) . . ?
C44 C43 C46 125.8(5) . . ?
C43 C44 C47 126.1(5) . . ?
C45 C44 C43 107.0(5) . . ?
C45 C44 C47 126.9(5) . . ?
N6 C45 C44 108.4(5) . . ?
N6 C45 C50 118.5(5) . . ?
C44 C45 C50 133.0(5) . . ?
C43 C46 H46A 109.5 . . ?
C43 C46 H46B 109.5 . . ?
C43 C46 H46C 109.5 . . ?
H46A C46 H46B 109.5 . . ?
H46A C46 H46C 109.5 . . ?
H46B C46 H46C 109.5 . . ?
C44 C47 H47A 108.5 . . ?
C44 C47 H47B 108.5 . . ?
C44 C47 C48 115.3(5) . . ?
H47A C47 H47B 107.5 . . ?
C48 C47 H47A 108.5 . . ?
C48 C47 H47B 108.5 . . ?
C47 C48 H48A 108.7 . . ?
C47 C48 H48B 108.7 . . ?
H48A C48 H48B 107.6 . . ?
C49 C48 C47 114.3(5) . . ?
C49 C48 H48A 108.7 . . ?
C49 C48 H48B 108.7 . . ?
O11 C49 O9 123.3(5) . . ?
O11 C49 C48 123.9(6) . . ?
O9 C49 C48 112.8(5) . . ?
C45 C50 H50A 108.7 . . ?
C45 C50 H50B 108.7 . . ?
C45 C50 C51 114.2(4) . . ?
H50A C50 H50B 107.6 . . ?
C51 C50 H50A 108.7 . . ?
C51 C50 H50B 108.7 . . ?
N7 C51 C50 119.1(5) . . ?
N7 C51 C52 108.7(5) . . ?
C52 C51 C50 132.2(5) . . ?
C51 C52 C53 106.5(5) . . ?
C51 C52 C55 126.5(5) . . ?
C53 C52 C55 126.9(5) . . ?
C52 C53 C58 127.0(6) . . ?
C54 C53 C52 109.0(5) . . ?
C54 C53 C58 124.0(6) . . ?
N7 C54 C59 125.6(5) . . ?
C53 C54 N7 105.7(5) . . ?
C53 C54 C59 128.7(5) . . ?
C52 C55 H55A 108.1 . . ?
C52 C55 H55B 108.1 . . ?
C52 C55 C56 116.9(5) . . ?
H55A C55 H55B 107.3 . . ?
C56 C55 H55A 108.1 . . ?
C56 C55 H55B 108.1 . . ?
C55 C56 H56A 108.6 . . ?
C55 C56 H56B 108.6 . . ?
H56A C56 H56B 107.6 . . ?
C57 C56 C55 114.7(5) . . ?
C57 C56 H56A 108.6 . . ?
C57 C56 H56B 108.6 . . ?
O8 C57 O12 124.1(5) . . ?
O8 C57 C56 122.6(5) . . ?
O12 C57 C56 113.4(5) . . ?
C53 C58 H58A 109.5 . . ?
C53 C58 H58B 109.5 . . ?
C53 C58 H58C 109.5 . . ?
H58A C58 H58B 109.5 . . ?
H58A C58 H58C 109.5 . . ?
H58B C58 H58C 109.5 . . ?
C54 C59 H59 114.5 . . ?
C60 C59 C54 131.1(5) . . ?
C60 C59 H59 114.5 . . ?
N8 C60 C61 103.7(5) . . ?
C59 C60 N8 126.4(5) . . ?
C59 C60 C61 129.8(6) . . ?
C60 C61 C64 125.0(7) . . ?
C62 C61 C60 109.8(5) . . ?
C62 C61 C64 125.3(6) . . ?
C61 C62 C63 107.6(6) . . ?
C61 C62 C65 129.8(6) . . ?
C63 C62 C65 122.6(7) . . ?
O7 C63 N8 123.9(6) . . ?
O7 C63 C62 129.6(6) . . ?
N8 C63 C62 106.6(6) . . ?
C61 C64 H64A 109.5 . . ?
C61 C64 H64B 109.5 . . ?
C61 C64 H64C 109.5 . . ?
C61 C64 H64 112.7 . . ?
H64A C64 H64B 109.5 . . ?
H64A C64 H64C 109.5 . . ?
H64B C64 H64C 109.5 . . ?
C66B C64 C61 134.5(10) . . ?
C66B C64 H64 112.7 . . ?
C62 C65 H65A 109.5 . . ?
C62 C65 H65B 109.5 . . ?
C62 C65 H65C 109.5 . . ?
C62 C65 H65 118.4 . . ?
H65A C65 H65B 109.5 . . ?
H65A C65 H65C 109.5 . . ?
H65B C65 H65C 109.5 . . ?
C66 C65 C62 123.2(11) . . ?
C66 C65 H65 118.4 . . ?
C35 C34 H34A 120.0 . . ?
C35 C34 H34B 120.0 . . ?
H34A C34 H34B 120.0 . . ?
C65 C66 H66A 120.0 . . ?
C65 C66 H66B 120.0 . . ?
H66A C66 H66B 120.0 . . ?
C40 C34B H34C 120.0 . . ?
C40 C34B H34D 120.0 . . ?
H34C C34B H34D 120.0 . . ?
C64 C66B H66C 120.0 . . ?
C64 C66B H66D 120.0 . . ?
H66C C66B H66D 120.0 . . ?

loop_
_geom_bond_atom_site_label_1
_geom_bond_atom_site_label_2
_geom_bond_distance
_geom_bond_site_symmetry_2
_geom_bond_publ_flag
O4 C6 1.260(8) . ?
O5 C16 1.211(6) . ?
O3 H3 0.8400 . ?
O3 C16 1.313(7) . ?
O1 C30 1.224(8) . ?
O2 C24 1.211(7) . ?
O6 H6A 0.8400 . ?
O6 C24 1.328(7) . ?
N1 H1 0.8800 . ?
N1 C5 1.416(7) . ?
N1 C6 1.350(8) . ?
N2 H2 0.8800 . ?
N2 C9 1.386(7) . ?
N2 C12 1.364(7) . ?
N3 H3A 0.8800 . ?
N3 C18 1.352(8) . ?
N3 C21 1.402(8) . ?
N4 H4 0.8800 . ?
N4 C27 1.396(8) . ?
N4 C30 1.356(8) . ?
C1 H1A 0.9500 . ?
C1 H1B 0.9500 . ?
C1 C2 1.252(9) . ?
C2 H2A 0.9500 . ?
C2 C3 1.473(9) . ?
C3 C4 1.335(9) . ?
C3 C6 1.467(9) . ?
C4 C5 1.475(9) . ?
C4 C7 1.535(9) . ?
C5 C8 1.319(8) . ?
C7 H7A 0.9800 . ?
C7 H7B 0.9800 . ?
C7 H7C 0.9800 . ?
C8 H8A 0.9500 . ?
C8 C9 1.430(8) . ?
C9 C10 1.379(8) . ?
C10 C11 1.430(8) . ?
C10 C13 1.493(8) . ?
C11 C12 1.388(7) . ?
C11 C14 1.501(7) . ?
C12 C17 1.508(8) . ?
C13 H13A 0.9800 . ?
C13 H13B 0.9800 . ?
C13 H13C 0.9800 . ?
C14 H14A 0.9900 . ?
C14 H14B 0.9900 . ?
C14 C15 1.534(8) . ?
C15 H15A 0.9900 . ?
C15 H15B 0.9900 . ?
C15 C16 1.497(8) . ?
C17 H17A 0.9900 . ?
C17 H17B 0.9900 . ?
C17 C18 1.504(8) . ?
C18 C19 1.391(8) . ?
C19 C20 1.417(9) . ?
C19 C22 1.502(10) . ?
C20 C21 1.399(10) . ?
C20 C25 1.518(8) . ?
C21 C26 1.437(10) . ?
C22 H22A 0.9900 . ?
C22 H22B 0.9900 . ?
C22 C23 1.540(9) . ?
C23 H23A 0.9900 . ?
C23 H23B 0.9900 . ?
C23 C24 1.495(9) . ?
C25 H25A 0.9800 . ?
C25 H25B 0.9800 . ?
C25 H25C 0.9800 . ?
C26 H26 0.9500 . ?
C26 C27 1.332(9) . ?
C27 C28 1.455(10) . ?
C28 C29 1.344(10) . ?
C28 C31 1.465(10) . ?
C29 C30 1.469(9) . ?
C29 C33 1.509(11) . ?
C31 H31 0.9500 . ?
C31 C32 1.154(11) . ?
C32 H32A 0.9500 . ?
C32 H32B 0.9500 . ?
C33 H33A 0.9800 . ?
C33 H33B 0.9800 . ?
C33 H33C 0.9800 . ?
O10 C38 1.258(7) . ?
O11 C49 1.204(6) . ?
O9 H9 0.8400 . ?
O9 C49 1.320(7) . ?
O7 C63 1.240(7) . ?
O8 C57 1.220(6) . ?
O12 H12 0.8400 . ?
O12 C57 1.315(7) . ?
N5 H5 0.8800 . ?
N5 C38 1.356(7) . ?
N5 C39 1.397(7) . ?
N6 H6 0.8800 . ?
N6 C42 1.384(7) . ?
N6 C45 1.348(6) . ?
N7 H7 0.8800 . ?
N7 C51 1.360(7) . ?
N7 C54 1.394(6) . ?
N8 H8 0.8800 . ?
N8 C60 1.406(7) . ?
N8 C63 1.357(8) . ?
C35 H35A 0.9800 . ?
C35 H35B 0.9800 . ?
C35 H35C 0.9800 . ?
C35 H35 0.9500 . ?
C35 C36 1.489(9) . ?
C35 C34 1.168(8) . ?
C36 C37 1.355(8) . ?
C36 C39 1.461(8) . ?
C37 C38 1.458(9) . ?
C37 C40 1.462(9) . ?
C39 C41 1.346(8) . ?
C40 H40A 0.9800 . ?
C40 H40B 0.9800 . ?
C40 H40C 0.9800 . ?
C40 H40 0.9500 . ?
C40 C34B 1.159(8) . ?
C41 H41 0.9500 . ?
C41 C42 1.423(8) . ?
C42 C43 1.396(8) . ?
C43 C44 1.414(8) . ?
C43 C46 1.490(7) . ?
C44 C45 1.382(7) . ?
C44 C47 1.498(8) . ?
C45 C50 1.505(7) . ?
C46 H46A 0.9800 . ?
C46 H46B 0.9800 . ?
C46 H46C 0.9800 . ?
C47 H47A 0.9900 . ?
C47 H47B 0.9900 . ?
C47 C48 1.536(8) . ?
C48 H48A 0.9900 . ?
C48 H48B 0.9900 . ?
C48 C49 1.499(7) . ?
C50 H50A 0.9900 . ?
C50 H50B 0.9900 . ?
C50 C51 1.512(7) . ?
C51 C52 1.377(7) . ?
C52 C53 1.418(8) . ?
C52 C55 1.504(8) . ?
C53 C54 1.385(8) . ?
C53 C58 1.514(8) . ?
C54 C59 1.413(8) . ?
C55 H55A 0.9900 . ?
C55 H55B 0.9900 . ?
C55 C56 1.515(8) . ?
C56 H56A 0.9900 . ?
C56 H56B 0.9900 . ?
C56 C57 1.494(8) . ?
C58 H58A 0.9800 . ?
C58 H58B 0.9800 . ?
C58 H58C 0.9800 . ?
C59 H59 0.9500 . ?
C59 C60 1.335(8) . ?
C60 C61 1.468(8) . ?
C61 C62 1.356(9) . ?
C61 C64 1.487(9) . ?
C62 C63 1.462(9) . ?
C62 C65 1.481(9) . ?
C64 H64A 0.9800 . ?
C64 H64B 0.9800 . ?
C64 H64C 0.9800 . ?
C64 H64 0.9500 . ?
C64 C66B 1.160(8) . ?
C65 H65A 0.9800 . ?
C65 H65B 0.9800 . ?
C65 H65C 0.9800 . ?
C65 H65 0.9500 . ?
C65 C66 1.166(8) . ?
C34 H34A 0.9500 . ?
C34 H34B 0.9500 . ?
C66 H66A 0.9500 . ?
C66 H66B 0.9500 . ?
C34B H34C 0.9500 . ?
C34B H34D 0.9500 . ?
C66B H66C 0.9500 . ?
C66B H66D 0.9500 . ?

loop_
_geom_hbond_atom_site_label_D
_geom_hbond_atom_site_label_H
_geom_hbond_atom_site_label_A
_geom_hbond_distance_DH
_geom_hbond_distance_HA
_geom_hbond_distance_DA
_geom_hbond_angle_DHA
_geom_hbond_site_symmetry_A
_geom_hbond_publ_flag
O3 H3 O1 0.84 1.79 2.614(6) 168.4 . yes
O6 H6A O4 0.84 1.80 2.629(7) 166.7 . yes
N1 H1 O2 0.88 1.96 2.809(7) 162.9 . yes
N2 H2 O2 0.88 1.99 2.842(6) 161.4 . yes
N3 H3A O5 0.88 2.00 2.857(6) 162.6 . yes
N4 H4 O5 0.88 1.96 2.797(6) 158.6 . yes
O9 H9 O7 0.84 1.79 2.601(6) 161.5 . yes
O12 H12 O10 0.84 1.80 2.623(6) 166.9 . yes
N5 H5 O8 0.88 1.97 2.827(6) 162.7 . yes
N6 H6 O8 0.88 2.06 2.888(6) 155.5 . yes
N7 H7 O11 0.88 1.98 2.819(6) 159.8 . yes
N8 H8 O11 0.88 1.93 2.784(6) 161.7 . yes

loop_
_geom_torsion_atom_site_label_1
_geom_torsion_atom_site_label_2
_geom_torsion_atom_site_label_3
_geom_torsion_atom_site_label_4
_geom_torsion
_geom_torsion_site_symmetry_1
_geom_torsion_site_symmetry_2
_geom_torsion_site_symmetry_3
_geom_torsion_site_symmetry_4
_geom_torsion_publ_flag
N1 C5 C8 C9 -0.8(11) . . . . ?
N2 C9 C10 C11 -1.0(7) . . . . ?
N2 C9 C10 C13 -180.0(6) . . . . ?
N2 C12 C17 C18 -62.8(7) . . . . ?
N3 C18 C19 C20 -1.3(6) . . . . ?
N3 C18 C19 C22 -178.2(5) . . . . ?
N3 C21 C26 C27 -2.5(11) . . . . ?
N4 C27 C28 C29 -0.5(7) . . . . ?
N4 C27 C28 C31 176.3(6) . . . . ?
C1 C2 C3 C4 174.2(7) . . . . ?
C1 C2 C3 C6 -7.3(11) . . . . ?
C2 C3 C4 C5 176.8(6) . . . . ?
C2 C3 C4 C7 -3.5(11) . . . . ?
C2 C3 C6 O4 0.8(11) . . . . ?
C2 C3 C6 N1 -176.8(5) . . . . ?
C3 C4 C5 N1 1.2(6) . . . . ?
C3 C4 C5 C8 -173.6(6) . . . . ?
C4 C3 C6 O4 179.6(6) . . . . ?
C4 C3 C6 N1 1.9(7) . . . . ?
C4 C5 C8 C9 172.8(6) . . . . ?
C5 N1 C6 O4 -179.1(6) . . . . ?
C5 N1 C6 C3 -1.1(6) . . . . ?
C5 C8 C9 N2 -0.2(11) . . . . ?
C5 C8 C9 C10 -179.9(6) . . . . ?
C6 N1 C5 C4 0.1(6) . . . . ?
C6 N1 C5 C8 174.9(6) . . . . ?
C6 C3 C4 C5 -1.9(7) . . . . ?
C6 C3 C4 C7 177.8(6) . . . . ?
C7 C4 C5 N1 -178.5(5) . . . . ?
C7 C4 C5 C8 6.7(10) . . . . ?
C8 C9 C10 C11 178.7(6) . . . . ?
C8 C9 C10 C13 -0.3(10) . . . . ?
C9 N2 C12 C11 -0.3(6) . . . . ?
C9 N2 C12 C17 -176.3(5) . . . . ?
C9 C10 C11 C12 0.8(7) . . . . ?
C9 C10 C11 C14 177.2(5) . . . . ?
C10 C11 C12 N2 -0.3(6) . . . . ?
C10 C11 C12 C17 175.0(6) . . . . ?
C10 C11 C14 C15 65.5(8) . . . . ?
C11 C12 C17 C18 122.3(7) . . . . ?
C11 C14 C15 C16 66.2(7) . . . . ?
C12 N2 C9 C8 -178.9(6) . . . . ?
C12 N2 C9 C10 0.8(7) . . . . ?
C12 C11 C14 C15 -118.9(7) . . . . ?
C12 C17 C18 N3 -60.8(7) . . . . ?
C12 C17 C18 C19 120.9(7) . . . . ?
C13 C10 C11 C12 179.8(6) . . . . ?
C13 C10 C11 C14 -3.8(10) . . . . ?
C14 C11 C12 N2 -176.6(5) . . . . ?
C14 C11 C12 C17 -1.3(10) . . . . ?
C14 C15 C16 O5 9.1(8) . . . . ?
C14 C15 C16 O3 -172.3(5) . . . . ?
C17 C18 C19 C20 177.1(6) . . . . ?
C17 C18 C19 C22 0.2(10) . . . . ?
C18 N3 C21 C20 -1.2(6) . . . . ?
C18 N3 C21 C26 -179.0(6) . . . . ?
C18 C19 C20 C21 0.6(7) . . . . ?
C18 C19 C20 C25 179.8(5) . . . . ?
C18 C19 C22 C23 -119.2(7) . . . . ?
C19 C20 C21 N3 0.4(6) . . . . ?
C19 C20 C21 C26 178.1(6) . . . . ?
C19 C22 C23 C24 66.5(9) . . . . ?
C20 C19 C22 C23 64.6(9) . . . . ?
C20 C21 C26 C27 -179.8(7) . . . . ?
C21 N3 C18 C17 -177.1(5) . . . . ?
C21 N3 C18 C19 1.6(7) . . . . ?
C21 C26 C27 N4 -1.2(11) . . . . ?
C21 C26 C27 C28 -179.8(6) . . . . ?
C22 C19 C20 C21 177.4(6) . . . . ?
C22 C19 C20 C25 -3.4(10) . . . . ?
C22 C23 C24 O2 10.5(11) . . . . ?
C22 C23 C24 O6 -167.8(7) . . . . ?
C25 C20 C21 N3 -178.9(5) . . . . ?
C25 C20 C21 C26 -1.1(10) . . . . ?
C26 C27 C28 C29 178.4(7) . . . . ?
C26 C27 C28 C31 -4.8(11) . . . . ?
C27 N4 C30 O1 -178.8(6) . . . . ?
C27 N4 C30 C29 0.1(7) . . . . ?
C27 C28 C29 C30 0.6(7) . . . . ?
C27 C28 C29 C33 -179.6(6) . . . . ?
C27 C28 C31 C32 -13.2(17) . . . . ?
C28 C29 C30 O1 178.4(7) . . . . ?
C28 C29 C30 N4 -0.5(7) . . . . ?
C29 C28 C31 C32 163.2(12) . . . . ?
C30 N4 C27 C26 -178.8(6) . . . . ?
C30 N4 C27 C28 0.2(7) . . . . ?
C31 C28 C29 C30 -176.4(6) . . . . ?
C31 C28 C29 C33 3.5(12) . . . . ?
C33 C29 C30 O1 -1.4(11) . . . . ?
C33 C29 C30 N4 179.7(6) . . . . ?
N5 C39 C41 C42 -6.8(10) . . . . ?
N6 C42 C43 C44 -1.5(6) . . . . ?
N6 C42 C43 C46 174.9(5) . . . . ?
N6 C45 C50 C51 -59.7(6) . . . . ?
N7 C51 C52 C53 -0.3(6) . . . . ?
N7 C51 C52 C55 -176.5(5) . . . . ?
N7 C54 C59 C60 -2.9(10) . . . . ?
N8 C60 C61 C62 0.9(7) . . . . ?
N8 C60 C61 C64 -180.0(6) . . . . ?
C35 C36 C37 C38 -178.9(5) . . . . ?
C35 C36 C37 C40 1.0(10) . . . . ?
C35 C36 C39 N5 178.4(5) . . . . ?
C35 C36 C39 C41 -0.9(9) . . . . ?
C36 C37 C38 O10 -177.8(6) . . . . ?
C36 C37 C38 N5 0.5(6) . . . . ?
C36 C37 C40 C34B 179.5(11) . . . . ?
C36 C39 C41 C42 172.4(5) . . . . ?
C37 C36 C39 N5 -0.8(6) . . . . ?
C37 C36 C39 C41 179.9(5) . . . . ?
C38 N5 C39 C36 1.1(6) . . . . ?
C38 N5 C39 C41 -179.6(5) . . . . ?
C38 C37 C40 C34B -0.6(15) . . . . ?
C39 N5 C38 O10 177.4(5) . . . . ?
C39 N5 C38 C37 -1.0(6) . . . . ?
C39 C36 C37 C38 0.2(6) . . . . ?
C39 C36 C37 C40 -179.9(6) . . . . ?
C39 C41 C42 N6 -5.7(9) . . . . ?
C39 C41 C42 C43 178.8(6) . . . . ?
C40 C37 C38 O10 2.3(9) . . . . ?
C40 C37 C38 N5 -179.5(5) . . . . ?
C41 C42 C43 C44 174.7(5) . . . . ?
C41 C42 C43 C46 -8.9(9) . . . . ?
C42 N6 C45 C44 0.4(6) . . . . ?
C42 N6 C45 C50 -177.3(4) . . . . ?
C42 C43 C44 C45 1.8(6) . . . . ?
C42 C43 C44 C47 -179.9(5) . . . . ?
C43 C44 C45 N6 -1.4(6) . . . . ?
C43 C44 C45 C50 176.0(5) . . . . ?
C43 C44 C47 C48 65.8(7) . . . . ?
C44 C45 C50 C51 123.2(6) . . . . ?
C44 C47 C48 C49 65.2(7) . . . . ?
C45 N6 C42 C41 -175.7(5) . . . . ?
C45 N6 C42 C43 0.7(6) . . . . ?
C45 C44 C47 C48 -116.2(6) . . . . ?
C45 C50 C51 N7 -59.5(7) . . . . ?
C45 C50 C51 C52 122.8(6) . . . . ?
C46 C43 C44 C45 -174.6(5) . . . . ?
C46 C43 C44 C47 3.7(9) . . . . ?
C47 C44 C45 N6 -179.7(5) . . . . ?
C47 C44 C45 C50 -2.4(9) . . . . ?
C47 C48 C49 O11 8.4(8) . . . . ?
C47 C48 C49 O9 -172.0(5) . . . . ?
C50 C51 C52 C53 177.6(5) . . . . ?
C50 C51 C52 C55 1.4(10) . . . . ?
C51 N7 C54 C53 -0.8(6) . . . . ?
C51 N7 C54 C59 178.0(5) . . . . ?
C51 C52 C53 C54 -0.2(7) . . . . ?
C51 C52 C53 C58 179.9(6) . . . . ?
C51 C52 C55 C56 -117.9(6) . . . . ?
C52 C53 C54 N7 0.6(6) . . . . ?
C52 C53 C54 C59 -178.2(6) . . . . ?
C52 C55 C56 C57 64.8(7) . . . . ?
C53 C52 C55 C56 66.7(8) . . . . ?
C53 C54 C59 C60 175.7(6) . . . . ?
C54 N7 C51 C50 -177.5(4) . . . . ?
C54 N7 C51 C52 0.7(6) . . . . ?
C54 C59 C60 N8 2.0(11) . . . . ?
C54 C59 C60 C61 177.4(6) . . . . ?
C55 C52 C53 C54 176.0(5) . . . . ?
C55 C52 C53 C58 -3.9(10) . . . . ?
C55 C56 C57 O8 11.2(9) . . . . ?
C55 C56 C57 O12 -169.7(5) . . . . ?
C58 C53 C54 N7 -179.5(5) . . . . ?
C58 C53 C54 C59 1.7(10) . . . . ?
C59 C60 C61 C62 -175.3(6) . . . . ?
C59 C60 C61 C64 3.9(10) . . . . ?
C60 N8 C63 O7 179.8(6) . . . . ?
C60 N8 C63 C62 -0.9(7) . . . . ?
C60 C61 C62 C63 -1.4(7) . . . . ?
C60 C61 C62 C65 178.9(7) . . . . ?
C60 C61 C64 C66B 25.0(17) . . . . ?
C61 C62 C63 O7 -179.3(7) . . . . ?
C61 C62 C63 N8 1.4(7) . . . . ?
C61 C62 C65 C66 172.9(14) . . . . ?
C62 C61 C64 C66B -156.0(13) . . . . ?
C63 N8 C60 C59 176.4(6) . . . . ?
C63 N8 C60 C61 0.0(7) . . . . ?
C63 C62 C65 C66 -6.7(17) . . . . ?
C64 C61 C62 C63 179.4(6) . . . . ?
C64 C61 C62 C65 -0.2(12) . . . . ?
C65 C62 C63 O7 0.4(11) . . . . ?
C65 C62 C63 N8 -178.9(6) . . . . ?
C34 C35 C36 C37 13.4(13) . . . . ?
C34 C35 C36 C39 -165.6(10) . . . . ?

loop_
_smtbx_masks_void_nr
_smtbx_masks_void_average_x
_smtbx_masks_void_average_y
_smtbx_masks_void_average_z
_smtbx_masks_void_volume
_smtbx_masks_void_count_electrons
_smtbx_masks_void_content
1 0.000 0.000 0.000 136.3 41.7 ?
